data_4332181
loop_
_publ_author_name
'Li, Elise Y.'
'Cheng, Yi-Ming'
'Hsu, Cheng-Chih'
'Chou, Pi-Tai'
'Lee, Gene-Hsiang'
'Lin, I-Hui'
'Chi, Yun'
'Liu, Chao-Shiuan'

_publ_section_title
;
 Neutral RuII-Based Emitting Materials:&#x00A0; A Prototypical Study on
 Factors Governing Radiationless Transition in Phosphorescent Metal
 Complexes&#x2020;
;
_journal_issue 20
_journal_name_full 'Inorganic Chemistry'
_journal_page_first 8041
_journal_page_last 8051
_journal_paper_doi 10.1021/ic060066g
_journal_volume 45
_journal_year 2006
_chemical_formula_sum 'C40 H29 N2 O P Ru'
_chemical_formula_weight 685.69
_chemical_name_systematic
; 
 ? 
;
_space_group_IT_number 14
_symmetry_cell_setting monoclinic
_symmetry_space_group_name_Hall '-P 2ybc'
_symmetry_space_group_name_H-M 'P 1 21/c 1'
_atom_sites_solution_hydrogens geom
_atom_sites_solution_primary direct
_atom_sites_solution_secondary difmap
_audit_creation_method SHELXL-97
_cell_angle_alpha 90.00
_cell_angle_beta 96.148(1)
_cell_angle_gamma 90.00
_cell_formula_units_Z 4
_cell_length_a 9.5823(5)
_cell_length_b 17.7987(10)
_cell_length_c 18.2986(10)
_cell_measurement_reflns_used 6497
_cell_measurement_temperature 150(1)
_cell_measurement_theta_max 27.44
_cell_measurement_theta_min 2.29
_cell_volume 3102.9(3)
_computing_cell_refinement 'Bruker SAINT'
_computing_data_collection 'Bruker SMART'
_computing_data_reduction 'Bruker SAINT'
_computing_molecular_graphics 'Bruker SHELXTL'
_computing_publication_material 'Bruker SHELXTL'
_computing_structure_refinement 'SHELXL-97 (Sheldrick, 1997)'
_computing_structure_solution 'SHELXS-97 (Sheldrick, 1990)'
_diffrn_ambient_temperature 150(1)
_diffrn_measured_fraction_theta_full 1.000
_diffrn_measured_fraction_theta_max 1.000
_diffrn_measurement_device_type 'BRUKER SMRRT APEXCCD area detector'
_diffrn_measurement_method 'omega scans'
_diffrn_radiation_monochromator graphite
_diffrn_radiation_source 'fine-focus sealed tube'
_diffrn_radiation_type MoK\a
_diffrn_radiation_wavelength 0.71073
_diffrn_reflns_av_R_equivalents 0.0375
_diffrn_reflns_av_sigmaI/netI 0.0379
_diffrn_reflns_limit_h_max 12
_diffrn_reflns_limit_h_min -11
_diffrn_reflns_limit_k_max 23
_diffrn_reflns_limit_k_min -23
_diffrn_reflns_limit_l_max 23
_diffrn_reflns_limit_l_min -23
_diffrn_reflns_number 25478
_diffrn_reflns_theta_full 27.50
_diffrn_reflns_theta_max 27.50
_diffrn_reflns_theta_min 1.60
_exptl_absorpt_coefficient_mu 0.593
_exptl_absorpt_correction_type multi-scan
_exptl_crystal_colour deep-yellow
_exptl_crystal_density_diffrn 1.468
_exptl_crystal_density_meas 0
_exptl_crystal_density_method 'not measured'
_exptl_crystal_description block
_exptl_crystal_F_000 1400
_exptl_crystal_size_max 0.30
_exptl_crystal_size_mid 0.25
_exptl_crystal_size_min 0.20
_refine_diff_density_max 0.510
_refine_diff_density_min -0.384
_refine_diff_density_rms 0.084
_refine_ls_extinction_method none
_refine_ls_goodness_of_fit_ref 1.110
_refine_ls_hydrogen_treatment mixed
_refine_ls_matrix_type full
_refine_ls_number_parameters 407
_refine_ls_number_reflns 7127
_refine_ls_number_restraints 0
_refine_ls_restrained_S_all 1.110
_refine_ls_R_factor_all 0.0411
_refine_ls_R_factor_gt 0.0348
_refine_ls_shift/su_max 0.001
_refine_ls_shift/su_mean 0.000
_refine_ls_structure_factor_coef Fsqd
_refine_ls_weighting_details 'calc w=1/[\s^2^(Fo^2^)+(0.0463P)^2^+0.8163P] where P=(Fo^2^+2Fc^2^)/3'
_refine_ls_weighting_scheme calc
_refine_ls_wR_factor_gt 0.0840
_refine_ls_wR_factor_ref 0.0923
_reflns_number_gt 6362
_reflns_number_total 7127
_reflns_threshold_expression >2sigma(I)
_cod_data_source_file ic060066gsup1.cif
_cod_data_source_block ic11208
_cod_depositor_comments
;
The following automatic conversions were performed:

'_symmetry_cell_setting' value 'Monoclinic' changed to 'monoclinic'
according to /home/saulius/struct/CIF-dictionaries/cif_core.dic
dictionary named 'cif_core.dic' version 2.4.2 from 2011-04-26.

Automatic conversion script
Id: cif_fix_values 1891 2012-01-12 08:04:46Z andrius 
;
_cod_original_sg_symbol_H-M P2(1)/c
_cod_database_code 4332181

loop_
_symmetry_equiv_pos_as_xyz
'x, y, z'
'-x, y+1/2, -z+1/2'
'-x, -y, -z'
'x, -y-1/2, z-1/2'

loop_
_atom_site_label
_atom_site_type_symbol
_atom_site_fract_x
_atom_site_fract_y
_atom_site_fract_z
_atom_site_U_iso_or_equiv
_atom_site_adp_type
_atom_site_occupancy
_atom_site_symmetry_multiplicity
_atom_site_calc_flag
_atom_site_refinement_flags
Ru Ru 0.113770(18) 0.300451(9) 0.200072(9) 0.01600(7) Uani 1 1 d .
P1 P 0.01776(6) 0.40301(3) 0.26141(3) 0.01740(13) Uani 1 1 d .
O1 O 0.3505(2) 0.39275(11) 0.15494(11) 0.0414(5) Uani 1 1 d .
N1 N 0.2192(2) 0.23767(10) 0.29438(10) 0.0188(4) Uani 1 1 d .
N2 N -0.0719(2) 0.23513(10) 0.21029(10) 0.0187(4) Uani 1 1 d .
C1 C 0.2615(3) 0.35679(13) 0.17484(13) 0.0257(5) Uani 1 1 d .
C2 C 0.1862(2) 0.20642(12) 0.14823(13) 0.0190(5) Uani 1 1 d .
C3 C 0.1660(3) 0.18512(13) 0.07463(13) 0.0224(5) Uani 1 1 d .
H3A H 0.1163 0.2178 0.0400 0.027 Uiso 1 1 calc R
C4 C 0.2173(3) 0.11639(14) 0.05019(13) 0.0262(5) Uani 1 1 d .
H4A H 0.2009 0.1036 -0.0004 0.031 Uiso 1 1 calc R
C5 C 0.2901(3) 0.06771(13) 0.09779(14) 0.0248(5) Uani 1 1 d .
H5A H 0.3244 0.0218 0.0801 0.030 Uiso 1 1 calc R
C6 C 0.3146(2) 0.08551(12) 0.17323(13) 0.0211(5) Uani 1 1 d .
C7 C 0.3873(2) 0.03691(13) 0.22628(14) 0.0234(5) Uani 1 1 d .
H7A H 0.4274 -0.0081 0.2101 0.028 Uiso 1 1 calc R
C8 C 0.4009(2) 0.05298(13) 0.29901(13) 0.0241(5) Uani 1 1 d .
H8A H 0.4503 0.0193 0.3328 0.029 Uiso 1 1 calc R
C9 C 0.3415(2) 0.12033(12) 0.32545(13) 0.0214(5) Uani 1 1 d .
C10 C 0.3413(3) 0.13708(14) 0.40035(14) 0.0265(5) Uani 1 1 d .
H10A H 0.3829 0.1035 0.4367 0.032 Uiso 1 1 calc R
C11 C 0.2803(3) 0.20269(14) 0.42037(14) 0.0277(6) Uani 1 1 d .
H11A H 0.2779 0.2146 0.4708 0.033 Uiso 1 1 calc R
C12 C 0.2221(3) 0.25140(13) 0.36637(13) 0.0238(5) Uani 1 1 d .
H12A H 0.1821 0.2970 0.3813 0.029 Uiso 1 1 calc R
C13 C 0.2605(2) 0.15482(12) 0.19663(12) 0.0181(4) Uani 1 1 d .
C14 C 0.2763(2) 0.17144(12) 0.27381(13) 0.0188(5) Uani 1 1 d .
C15 C -0.0070(2) 0.33346(12) 0.10692(12) 0.0200(5) Uani 1 1 d .
C16 C 0.0202(3) 0.38172(14) 0.04978(13) 0.0285(6) Uani 1 1 d .
H16A H 0.1111 0.4030 0.0501 0.034 Uiso 1 1 calc R
C17 C -0.0824(3) 0.39953(15) -0.00779(14) 0.0370(7) Uani 1 1 d .
H17A H -0.0595 0.4327 -0.0454 0.044 Uiso 1 1 calc R
C18 C -0.2154(3) 0.37027(16) -0.01135(15) 0.0388(7) Uani 1 1 d .
H18A H -0.2842 0.3840 -0.0503 0.047 Uiso 1 1 calc R
C19 C -0.2492(3) 0.31971(15) 0.04320(14) 0.0295(6) Uani 1 1 d .
C20 C -0.3848(3) 0.28521(17) 0.04337(16) 0.0369(7) Uani 1 1 d .
H20A H -0.4567 0.2981 0.0056 0.044 Uiso 1 1 calc R
C21 C -0.4139(3) 0.23522(16) 0.09502(16) 0.0347(6) Uani 1 1 d .
H21A H -0.5048 0.2135 0.0928 0.042 Uiso 1 1 calc R
C22 C -0.3090(3) 0.21473(13) 0.15295(14) 0.0255(5) Uani 1 1 d .
C23 C -0.3309(3) 0.16428(14) 0.20933(15) 0.0314(6) Uani 1 1 d .
H23A H -0.4190 0.1398 0.2095 0.038 Uiso 1 1 calc R
C24 C -0.2261(3) 0.15028(14) 0.26384(15) 0.0314(6) Uani 1 1 d .
H24A H -0.2401 0.1158 0.3020 0.038 Uiso 1 1 calc R
C25 C -0.0981(3) 0.18694(13) 0.26308(14) 0.0253(5) Uani 1 1 d .
H25A H -0.0261 0.1773 0.3018 0.030 Uiso 1 1 calc R
C26 C -0.1437(3) 0.30112(12) 0.10019(13) 0.0222(5) Uani 1 1 d .
C27 C -0.1761(2) 0.24866(12) 0.15497(13) 0.0205(5) Uani 1 1 d .
C28 C -0.0471(3) 0.48096(12) 0.20200(13) 0.0240(5) Uani 1 1 d .
H28A H -0.0821 0.5210 0.2320 0.036 Uiso 1 1 calc R
H28B H -0.1234 0.4632 0.1662 0.036 Uiso 1 1 calc R
H28C H 0.0294 0.5005 0.1760 0.036 Uiso 1 1 calc R
C29 C -0.1353(2) 0.37679(12) 0.30772(12) 0.0194(5) Uani 1 1 d .
C30 C -0.2646(3) 0.36573(12) 0.26677(14) 0.0230(5) Uani 1 1 d .
H30A H -0.2758 0.3785 0.2161 0.028 Uiso 1 1 calc R
C31 C -0.3774(3) 0.33626(13) 0.29901(15) 0.0287(6) Uani 1 1 d .
H31A H -0.4652 0.3291 0.2704 0.034 Uiso 1 1 calc R
C32 C -0.3621(3) 0.31726(14) 0.37293(16) 0.0308(6) Uani 1 1 d .
H32A H -0.4391 0.2969 0.3950 0.037 Uiso 1 1 calc R
C33 C -0.2351(3) 0.32801(15) 0.41428(15) 0.0331(6) Uani 1 1 d .
H33A H -0.2246 0.3152 0.4650 0.040 Uiso 1 1 calc R
C34 C -0.1223(3) 0.35749(13) 0.38215(13) 0.0257(5) Uani 1 1 d .
H34A H -0.0350 0.3646 0.4112 0.031 Uiso 1 1 calc R
C35 C 0.1278(2) 0.45491(12) 0.33196(12) 0.0197(5) Uani 1 1 d .
C36 C 0.0721(3) 0.51312(13) 0.37117(13) 0.0246(5) Uani 1 1 d .
H36A H -0.0253 0.5242 0.3629 0.029 Uiso 1 1 calc R
C37 C 0.1570(3) 0.55458(13) 0.42173(14) 0.0285(6) Uani 1 1 d .
H37A H 0.1179 0.5941 0.4479 0.034 Uiso 1 1 calc R
C38 C 0.2989(3) 0.53886(14) 0.43438(13) 0.0276(6) Uani 1 1 d .
H38A H 0.3575 0.5678 0.4688 0.033 Uiso 1 1 calc R
C39 C 0.3552(3) 0.48086(14) 0.39678(13) 0.0265(5) Uani 1 1 d .
H39A H 0.4522 0.4693 0.4062 0.032 Uiso 1 1 calc R
C40 C 0.2701(3) 0.43949(13) 0.34526(13) 0.0228(5) Uani 1 1 d .
H40A H 0.3098 0.4003 0.3189 0.027 Uiso 1 1 calc R

loop_
_atom_site_aniso_label
_atom_site_aniso_U_11
_atom_site_aniso_U_22
_atom_site_aniso_U_33
_atom_site_aniso_U_23
_atom_site_aniso_U_13
_atom_site_aniso_U_12
Ru 0.01376(11) 0.01686(10) 0.01725(11) -0.00092(6) 0.00111(7) 0.00009(6)
P1 0.0146(3) 0.0173(3) 0.0201(3) -0.0015(2) 0.0011(2) 0.0002(2)
O1 0.0299(11) 0.0473(12) 0.0482(12) 0.0047(10) 0.0102(9) -0.0131(9)
N1 0.0145(10) 0.0210(9) 0.0206(10) -0.0036(7) 0.0004(8) 0.0000(7)
N2 0.0168(10) 0.0190(9) 0.0204(10) -0.0032(7) 0.0028(8) 0.0004(7)
C1 0.0237(13) 0.0269(12) 0.0268(13) -0.0018(10) 0.0044(10) 0.0005(10)
C2 0.0149(11) 0.0200(10) 0.0222(12) -0.0033(9) 0.0027(9) -0.0038(8)
C3 0.0196(13) 0.0233(11) 0.0245(12) -0.0002(9) 0.0031(10) 0.0020(9)
C4 0.0234(13) 0.0339(13) 0.0216(12) -0.0084(10) 0.0043(10) 0.0024(10)
C5 0.0208(13) 0.0230(11) 0.0314(13) -0.0087(10) 0.0066(10) 0.0023(9)
C6 0.0154(12) 0.0200(11) 0.0287(12) -0.0028(9) 0.0048(10) -0.0031(9)
C7 0.0175(12) 0.0183(11) 0.0354(13) -0.0019(10) 0.0080(10) -0.0008(9)
C8 0.0199(13) 0.0188(11) 0.0334(14) 0.0048(9) 0.0018(10) 0.0005(9)
C9 0.0146(11) 0.0218(11) 0.0271(12) 0.0003(9) -0.0001(9) -0.0018(9)
C10 0.0248(13) 0.0273(12) 0.0259(13) 0.0048(10) -0.0038(10) 0.0014(10)
C11 0.0285(15) 0.0342(14) 0.0193(12) -0.0039(10) -0.0028(10) 0.0007(10)
C12 0.0226(13) 0.0246(11) 0.0237(12) -0.0050(9) -0.0004(10) 0.0018(10)
C13 0.0117(11) 0.0198(10) 0.0233(11) -0.0027(9) 0.0038(9) -0.0032(8)
C14 0.0119(11) 0.0200(10) 0.0245(12) -0.0012(9) 0.0018(9) -0.0024(8)
C15 0.0214(12) 0.0196(10) 0.0188(11) -0.0020(9) 0.0010(9) 0.0025(9)
C16 0.0336(15) 0.0271(12) 0.0249(13) 0.0012(10) 0.0045(11) -0.0005(11)
C17 0.0510(19) 0.0371(14) 0.0219(13) 0.0082(11) -0.0009(12) 0.0063(13)
C18 0.0436(18) 0.0437(16) 0.0258(14) 0.0031(12) -0.0110(13) 0.0081(13)
C19 0.0283(15) 0.0313(13) 0.0268(13) -0.0047(10) -0.0069(11) 0.0062(11)
C20 0.0235(15) 0.0477(16) 0.0362(16) -0.0106(13) -0.0128(12) 0.0067(12)
C21 0.0179(14) 0.0400(15) 0.0443(16) -0.0122(13) -0.0054(12) -0.0020(11)
C22 0.0184(13) 0.0253(12) 0.0327(14) -0.0114(10) 0.0017(10) 0.0000(9)
C23 0.0225(14) 0.0282(13) 0.0449(16) -0.0078(11) 0.0098(12) -0.0079(11)
C24 0.0332(16) 0.0258(12) 0.0370(15) 0.0025(11) 0.0120(12) -0.0053(11)
C25 0.0249(14) 0.0241(12) 0.0273(13) 0.0002(10) 0.0046(10) -0.0008(10)
C26 0.0221(13) 0.0226(11) 0.0211(11) -0.0051(9) -0.0010(10) 0.0051(9)
C27 0.0168(12) 0.0204(10) 0.0240(12) -0.0082(9) 0.0016(9) 0.0009(9)
C28 0.0248(13) 0.0199(11) 0.0270(12) 0.0017(9) 0.0011(10) 0.0028(9)
C29 0.0170(12) 0.0155(10) 0.0265(12) -0.0028(8) 0.0053(9) 0.0006(8)
C30 0.0198(12) 0.0189(11) 0.0301(13) -0.0050(9) 0.0023(10) 0.0028(9)
C31 0.0159(12) 0.0233(12) 0.0472(16) -0.0066(11) 0.0052(11) -0.0007(9)
C32 0.0254(14) 0.0262(12) 0.0433(16) -0.0061(11) 0.0146(12) -0.0067(10)
C33 0.0394(17) 0.0322(13) 0.0296(14) -0.0065(11) 0.0125(12) -0.0092(12)
C34 0.0254(14) 0.0262(12) 0.0258(12) -0.0034(10) 0.0035(10) -0.0039(10)
C35 0.0189(12) 0.0201(10) 0.0202(11) -0.0012(9) 0.0022(9) -0.0031(9)
C36 0.0256(13) 0.0230(11) 0.0252(12) -0.0032(9) 0.0030(10) -0.0005(10)
C37 0.0380(16) 0.0203(11) 0.0271(13) -0.0033(10) 0.0032(11) -0.0008(10)
C38 0.0331(15) 0.0263(12) 0.0221(12) 0.0017(10) -0.0023(11) -0.0132(11)
C39 0.0197(13) 0.0345(13) 0.0251(12) 0.0036(10) 0.0006(10) -0.0087(10)
C40 0.0219(13) 0.0245(11) 0.0228(12) 0.0004(9) 0.0052(10) -0.0017(9)

loop_
_atom_type_symbol
_atom_type_description
_atom_type_scat_dispersion_real
_atom_type_scat_dispersion_imag
_atom_type_scat_source
C C 0.0033 0.0016 'International Tables Vol C Tables 4.2.6.8 and 6.1.1.4'
H H 0.0000 0.0000 'International Tables Vol C Tables 4.2.6.8 and 6.1.1.4'
N N 0.0061 0.0033 'International Tables Vol C Tables 4.2.6.8 and 6.1.1.4'
O O 0.0106 0.0060 'International Tables Vol C Tables 4.2.6.8 and 6.1.1.4'
P P 0.1023 0.0942 'International Tables Vol C Tables 4.2.6.8 and 6.1.1.4'
Ru Ru -1.2594 0.8363 'International Tables Vol C Tables 4.2.6.8 and 6.1.1.4'

loop_
_geom_angle_atom_site_label_1
_geom_angle_atom_site_label_2
_geom_angle_atom_site_label_3
_geom_angle
C1 Ru C15 90.92(10)
C1 Ru C2 91.21(9)
C15 Ru C2 92.16(9)
C1 Ru N2 170.34(9)
C15 Ru N2 80.10(8)
C2 Ru N2 85.65(8)
C1 Ru N1 99.94(9)
C15 Ru N1 165.80(8)
C2 Ru N1 78.58(8)
N2 Ru N1 88.40(7)
C1 Ru P1 92.70(8)
C15 Ru P1 87.70(6)
C2 Ru P1 176.09(6)
N2 Ru P1 90.48(5)
N1 Ru P1 100.80(5)
C35 P1 C28 99.79(11)
C35 P1 C29 103.41(10)
C28 P1 C29 103.31(11)
C35 P1 Ru 119.89(8)
C28 P1 Ru 115.17(8)
C29 P1 Ru 113.09(7)
C12 N1 C14 117.5(2)
C12 N1 Ru 129.56(15)
C14 N1 Ru 112.57(14)
C25 N2 C27 118.1(2)
C25 N2 Ru 129.15(17)
C27 N2 Ru 112.73(15)
O1 C1 Ru 176.1(2)
C3 C2 C13 115.9(2)
C3 C2 Ru 129.93(18)
C13 C2 Ru 114.03(16)
C2 C3 C4 121.8(2)
C5 C4 C3 121.3(2)
C4 C5 C6 120.1(2)
C5 C6 C13 117.5(2)
C5 C6 C7 123.2(2)
C13 C6 C7 119.3(2)
C8 C7 C6 122.0(2)
C7 C8 C9 120.6(2)
C10 C9 C14 118.1(2)
C10 C9 C8 123.3(2)
C14 C9 C8 118.5(2)
C11 C10 C9 119.1(2)
C10 C11 C12 119.5(2)
N1 C12 C11 123.5(2)
C2 C13 C6 123.4(2)
C2 C13 C14 118.40(19)
C6 C13 C14 118.1(2)
N1 C14 C9 122.2(2)
N1 C14 C13 116.4(2)
C9 C14 C13 121.3(2)
C16 C15 C26 115.2(2)
C16 C15 Ru 131.83(19)
C26 C15 Ru 112.94(16)
C17 C16 C15 122.0(3)
C18 C17 C16 121.6(3)
C17 C18 C19 119.5(3)
C18 C19 C26 118.3(3)
C18 C19 C20 123.4(3)
C26 C19 C20 118.3(2)
C21 C20 C19 122.5(3)
C20 C21 C22 120.5(3)
C23 C22 C27 117.6(2)
C23 C22 C21 124.2(2)
C27 C22 C21 118.2(2)
C24 C23 C22 120.0(2)
C23 C24 C25 119.3(2)
N2 C25 C24 122.9(2)
C19 C26 C15 123.2(2)
C19 C26 C27 118.7(2)
C15 C26 C27 118.1(2)
N2 C27 C22 122.2(2)
N2 C27 C26 116.0(2)
C22 C27 C26 121.8(2)
C30 C29 C34 118.1(2)
C30 C29 P1 119.85(18)
C34 C29 P1 121.43(18)
C31 C30 C29 120.9(2)
C32 C31 C30 120.0(2)
C33 C32 C31 119.9(2)
C32 C33 C34 120.2(3)
C33 C34 C29 120.9(2)
C40 C35 C36 118.6(2)
C40 C35 P1 120.38(17)
C36 C35 P1 120.96(18)
C37 C36 C35 120.7(2)
C36 C37 C38 120.2(2)
C39 C38 C37 119.8(2)
C38 C39 C40 120.1(2)
C35 C40 C39 120.6(2)

loop_
_geom_bond_atom_site_label_1
_geom_bond_atom_site_label_2
_geom_bond_distance
Ru C1 1.833(3)
Ru C15 2.041(2)
Ru C2 2.079(2)
Ru N2 2.1506(19)
Ru N1 2.2078(19)
Ru P1 2.3789(6)
P1 C35 1.827(2)
P1 C28 1.830(2)
P1 C29 1.831(2)
O1 C1 1.157(3)
N1 C12 1.337(3)
N1 C14 1.369(3)
N2 C25 1.335(3)
N2 C27 1.365(3)
C2 C3 1.393(3)
C2 C13 1.414(3)
C3 C4 1.409(3)
C4 C5 1.366(4)
C5 C6 1.411(3)
C6 C13 1.422(3)
C6 C7 1.425(3)
C7 C8 1.354(3)
C8 C9 1.433(3)
C9 C10 1.403(3)
C9 C14 1.409(3)
C10 C11 1.374(3)
C11 C12 1.386(3)
C13 C14 1.435(3)
C15 C16 1.399(3)
C15 C26 1.424(3)
C16 C17 1.398(4)
C17 C18 1.372(4)
C18 C19 1.407(4)
C19 C26 1.412(3)
C19 C20 1.438(4)
C20 C21 1.349(4)
C21 C22 1.427(4)
C22 C23 1.400(4)
C22 C27 1.406(3)
C23 C24 1.361(4)
C24 C25 1.390(4)
C26 C27 1.428(3)
C29 C30 1.391(3)
C29 C34 1.397(3)
C30 C31 1.389(3)
C31 C32 1.387(4)
C32 C33 1.376(4)
C33 C34 1.387(4)
C35 C40 1.387(3)
C35 C36 1.398(3)
C36 C37 1.379(3)
C37 C38 1.383(4)
C38 C39 1.382(4)
C39 C40 1.390(3)
